data_7212882
loop_
_publ_author_name
'Fainerman-Melnikova, Marina'
'Clegg, Jack K.'
'Pakchung, Amalie A. H.'
'Jensen, Paul'
'Codd, Rachel'

_publ_section_title
;
 Structural diversity of complexes between Cu(ii) or Ni(ii) and endocyclic
 oxygen- or nitrogen-containing ligands: synthesis, X-ray structure
 determinations and circular dichroism spectra
;
_journal_issue 12
_journal_name_full CrystEngComm
_journal_page_first 4217
_journal_paper_doi 10.1039/c0ce00323a
_journal_volume 12
_journal_year 2010
_chemical_formula_moiety 'C17 H15 Cu N3 O5, C14 H6 Cu N2 O8, 3(H2 O)'
_chemical_formula_sum 'C31 H27 Cu2 N5 O16'
_chemical_formula_weight 852.66
_chemical_name_systematic
;
?
;
_space_group_IT_number 2
_symmetry_cell_setting triclinic
_symmetry_Int_Tables_number 2
_symmetry_space_group_name_Hall '-P 1'
_symmetry_space_group_name_H-M 'P -1'
_atom_sites_solution_hydrogens geom
_atom_sites_solution_primary direct
_atom_sites_solution_secondary difmap
_audit_creation_method SHELXL-97
_cell_angle_alpha 89.826(1)
_cell_angle_beta 76.541(1)
_cell_angle_gamma 75.689(1)
_cell_formula_units_Z 2
_cell_length_a 9.9530(9)
_cell_length_b 12.2882(11)
_cell_length_c 14.1263(12)
_cell_measurement_reflns_used 11432
_cell_measurement_temperature 150(2)
_cell_measurement_theta_max 28.340
_cell_measurement_theta_min 2.203
_cell_volume 1625.4(2)
_computing_cell_refinement 'SAINT (Bruker, 1995)'
_computing_data_collection 'SMART (Bruker, 1995)'
_computing_data_reduction 'SAINT and XPREP (Bruker, 1995)'
_computing_molecular_graphics
;ORTEP-3 (Farrugia, 1997)
WINGX-32 (Farrugia, 1999)
;
_computing_publication_material 'enCIFer 1.0 (CCDC, 2003)'
_computing_structure_refinement 'SHELXL-97 (Sheldrick, 1997)'
_computing_structure_solution 'SIR97 (Altomare, et. al. 1999)'
_diffrn_ambient_temperature 150(2)
_diffrn_detector_area_resol_mean 0
_diffrn_measured_fraction_theta_full 0.996
_diffrn_measured_fraction_theta_max 0.932
_diffrn_measurement_device_type 'BRUKER SMART 1000 CCD'
_diffrn_measurement_method \w
_diffrn_radiation_monochromator graphite
_diffrn_radiation_source 'sealed tube'
_diffrn_radiation_type MoK\a
_diffrn_radiation_wavelength 0.71073
_diffrn_reflns_av_R_equivalents 0.0175
_diffrn_reflns_av_sigmaI/netI 0.0211
_diffrn_reflns_limit_h_max 13
_diffrn_reflns_limit_h_min -13
_diffrn_reflns_limit_k_max 16
_diffrn_reflns_limit_k_min -16
_diffrn_reflns_limit_l_max 17
_diffrn_reflns_limit_l_min -18
_diffrn_reflns_number 16238
_diffrn_reflns_theta_full 25.00
_diffrn_reflns_theta_max 28.34
_diffrn_reflns_theta_min 1.48
_diffrn_standards_decay_% 0.23
_diffrn_standards_interval_count 0
_diffrn_standards_interval_time 0
_diffrn_standards_number 281
_exptl_absorpt_coefficient_mu 1.397
_exptl_absorpt_correction_T_max 0.7457
_exptl_absorpt_correction_T_min 0.6627
_exptl_absorpt_correction_type multi-scan
_exptl_absorpt_process_details 'SADABS (Sheldrick, 2007)'
_exptl_crystal_colour blue
_exptl_crystal_density_diffrn 1.742
_exptl_crystal_density_method 'not measured'
_exptl_crystal_description plate
_exptl_crystal_F_000 868
_exptl_crystal_size_max 0.45
_exptl_crystal_size_mid 0.28
_exptl_crystal_size_min 0.20
_refine_diff_density_max 0.445
_refine_diff_density_min -0.495
_refine_diff_density_rms 0.064
_refine_ls_extinction_method none
_refine_ls_goodness_of_fit_ref 1.030
_refine_ls_hydrogen_treatment mixed
_refine_ls_matrix_type full
_refine_ls_number_parameters 517
_refine_ls_number_reflns 7561
_refine_ls_number_restraints 2
_refine_ls_restrained_S_all 1.030
_refine_ls_R_factor_all 0.0277
_refine_ls_R_factor_gt 0.0248
_refine_ls_shift/su_max 0.001
_refine_ls_shift/su_mean 0.000
_refine_ls_structure_factor_coef Fsqd
_refine_ls_weighting_details 'calc w=1/[\s^2^(Fo^2^)+(0.0424P)^2^+0.6396P] where P=(Fo^2^+2Fc^2^)/3'
_refine_ls_weighting_scheme calc
_refine_ls_wR_factor_gt 0.0692
_refine_ls_wR_factor_ref 0.0713
_reflns_number_gt 6924
_reflns_number_total 7561
_reflns_threshold_expression >2sigma(I)
_cod_data_source_file c0ce00323a.txt
_cod_data_source_block rc08jc8s
_cod_original_sg_symbol_Hall '-p 1'
_cod_original_sg_symbol_H-M 'p -1'
_cod_database_code 7212882

loop_
_symmetry_equiv_pos_as_xyz
'x, y, z'
'-x, -y, -z'

loop_
_atom_site_label
_atom_site_type_symbol
_atom_site_fract_x
_atom_site_fract_y
_atom_site_fract_z
_atom_site_U_iso_or_equiv
_atom_site_adp_type
_atom_site_occupancy
_atom_site_symmetry_multiplicity
_atom_site_calc_flag
_atom_site_refinement_flags
C1 C 0.50209(15) 0.12138(12) 0.83154(10) 0.0169(3) Uani 1 1 d .
C2 C 0.45471(15) 0.21478(12) 0.91088(10) 0.0159(3) Uani 1 1 d .
C3 C 0.38367(15) 0.40694(12) 0.94400(10) 0.0159(3) Uani 1 1 d .
C4 C 0.35201(16) 0.39383(12) 1.04361(11) 0.0202(3) Uani 1 1 d .
H4 H 0.3140 0.4576 1.0884 0.024 Uiso 1 1 calc R
C5 C 0.37689(17) 0.28571(13) 1.07688(11) 0.0223(3) Uani 1 1 d .
H5 H 0.3585 0.2745 1.1448 0.027 Uiso 1 1 calc R
C6 C 0.42906(16) 0.19461(12) 1.00926(11) 0.0196(3) Uani 1 1 d .
H6 H 0.4469 0.1199 1.0299 0.024 Uiso 1 1 calc R
C7 C 0.36688(15) 0.52059(12) 0.90111(10) 0.0168(3) Uani 1 1 d .
C8 C 0.72312(15) 0.39117(12) 0.62598(10) 0.0174(3) Uani 1 1 d .
C9 C 0.84141(17) 0.43545(14) 0.60742(12) 0.0268(3) Uani 1 1 d .
H9 H 0.8713 0.4655 0.5463 0.032 Uiso 1 1 calc R
C10 C 0.91548(18) 0.43523(16) 0.67951(13) 0.0316(4) Uani 1 1 d .
H10 H 0.9956 0.4666 0.6689 0.038 Uiso 1 1 calc R
C11 C 0.87136(17) 0.38895(14) 0.76672(12) 0.0270(3) Uani 1 1 d .
H11 H 0.9232 0.3847 0.8158 0.032 Uiso 1 1 calc R
C12 C 0.74996(16) 0.34874(13) 0.78158(11) 0.0219(3) Uani 1 1 d .
H12 H 0.7189 0.3176 0.8419 0.026 Uiso 1 1 calc R
C13 C 0.64275(15) 0.37801(11) 0.55240(10) 0.0159(3) Uani 1 1 d .
C14 C 0.44568(16) 0.32308(12) 0.52774(11) 0.0192(3) Uani 1 1 d .
H14 H 0.3613 0.2992 0.5535 0.023 Uiso 1 1 calc R
C15 C 0.48626(17) 0.33407(12) 0.42822(11) 0.0219(3) Uani 1 1 d .
H15 H 0.4309 0.3175 0.3864 0.026 Uiso 1 1 calc R
C16 C 0.60864(17) 0.36953(12) 0.39072(11) 0.0224(3) Uani 1 1 d .
H16 H 0.6379 0.3786 0.3228 0.027 Uiso 1 1 calc R
C17 C 0.68824(16) 0.39168(12) 0.45401(11) 0.0205(3) Uani 1 1 d .
H17 H 0.7728 0.4159 0.4298 0.025 Uiso 1 1 calc R
C18 C 1.12192(15) 0.19719(12) 0.43682(11) 0.0188(3) Uani 1 1 d .
C19 C 0.98520(14) 0.15862(11) 0.47098(10) 0.0152(3) Uani 1 1 d .
C20 C 0.80080(14) 0.10747(11) 0.42225(10) 0.0155(3) Uani 1 1 d .
C21 C 0.74331(15) 0.08205(12) 0.51620(10) 0.0180(3) Uani 1 1 d .
H21 H 0.6592 0.0556 0.5303 0.022 Uiso 1 1 calc R
C22 C 0.81068(15) 0.09579(12) 0.58961(10) 0.0186(3) Uani 1 1 d .
H22 H 0.7738 0.0782 0.6545 0.022 Uiso 1 1 calc R
C23 C 0.93310(15) 0.13568(12) 0.56658(10) 0.0173(3) Uani 1 1 d .
H23 H 0.9801 0.1469 0.6157 0.021 Uiso 1 1 calc R
C24 C 0.73202(15) 0.09877(11) 0.33798(10) 0.0176(3) Uani 1 1 d .
C25 C 1.14519(16) -0.01207(12) 0.12595(10) 0.0180(3) Uani 1 1 d .
C26 C 1.11676(15) 0.09280(12) 0.06833(10) 0.0163(3) Uani 1 1 d .
C27 C 1.02478(14) 0.28786(12) 0.09133(10) 0.0155(3) Uani 1 1 d .
C28 C 1.04765(16) 0.30060(12) -0.00840(11) 0.0191(3) Uani 1 1 d .
H28 H 1.0254 0.3729 -0.0336 0.023 Uiso 1 1 calc R
C29 C 1.10441(17) 0.20376(13) -0.07050(11) 0.0220(3) Uani 1 1 d .
H29 H 1.1188 0.2094 -0.1390 0.026 Uiso 1 1 calc R
C30 C 1.14017(16) 0.09839(12) -0.03207(11) 0.0206(3) Uani 1 1 d .
H30 H 1.1796 0.0321 -0.0738 0.025 Uiso 1 1 calc R
C31 C 0.95496(14) 0.38025(12) 0.17180(10) 0.0156(3) Uani 1 1 d .
N1 N 0.43463(12) 0.31883(10) 0.87872(8) 0.0146(2) Uani 1 1 d .
N2 N 0.67524(12) 0.35241(10) 0.71369(9) 0.0162(2) Uani 1 1 d .
N3 N 0.52182(13) 0.34506(10) 0.58890(8) 0.0157(2) Uani 1 1 d .
N4 N 0.91993(12) 0.14466(9) 0.40055(8) 0.0137(2) Uani 1 1 d .
N5 N 1.06007(12) 0.18666(10) 0.12607(8) 0.0147(2) Uani 1 1 d .
O1 O 0.52243(13) 0.02259(9) 0.86214(8) 0.0231(2) Uani 1 1 d D
O2 O 0.51291(11) 0.14666(8) 0.74578(7) 0.0201(2) Uani 1 1 d .
O3 O 0.40724(12) 0.52818(8) 0.81352(7) 0.0202(2) Uani 1 1 d .
O4 O 0.30907(12) 0.60363(9) 0.96611(8) 0.0225(2) Uani 1 1 d .
O5 O 1.18099(13) 0.22227(11) 0.49860(8) 0.0307(3) Uani 1 1 d .
O6 O 1.16568(11) 0.19864(9) 0.34515(7) 0.0223(2) Uani 1 1 d .
O7 O 0.78523(12) 0.13550(9) 0.25919(8) 0.0218(2) Uani 1 1 d .
O8 O 0.62676(12) 0.05651(10) 0.35605(9) 0.0261(2) Uani 1 1 d .
O9 O 1.20297(13) -0.10481(9) 0.08149(8) 0.0263(2) Uani 1 1 d .
O10 O 1.10525(12) 0.00621(9) 0.21812(7) 0.0217(2) Uani 1 1 d .
O11 O 0.93206(11) 0.34673(9) 0.25748(7) 0.0194(2) Uani 1 1 d .
O12 O 0.92560(11) 0.47936(8) 0.14754(8) 0.0199(2) Uani 1 1 d .
O1W O 0.26983(11) 0.36194(10) 0.73345(8) 0.0203(2) Uani 1 1 d .
O2W O 0.20783(13) 0.17757(9) 0.68142(8) 0.0242(2) Uani 1 1 d D
O3W O 0.43503(12) 0.12897(9) 0.26059(8) 0.0192(2) Uani 1 1 d .
O4W O 0.70840(15) 0.20701(9) 0.09349(9) 0.0288(3) Uani 1 1 d .
Cu1 Cu 0.473979(17) 0.334986(13) 0.732731(11) 0.01411(5) Uani 1 1 d .
Cu2 Cu 1.003004(18) 0.170647(13) 0.263714(11) 0.01490(5) Uani 1 1 d .
H1O H 0.5409(19) -0.0224(12) 0.8135(8) 0.022 Uiso 1 1 d D
H2O H 0.306(2) 0.6650(16) 0.9406(14) 0.022 Uiso 1 1 d .
H3O H 0.212(2) 0.4080(16) 0.7675(14) 0.022 Uiso 1 1 d .
H4O H 0.244(2) 0.3055(17) 0.7267(14) 0.022 Uiso 1 1 d .
H5O H 0.198(2) 0.1848(16) 0.6285(15) 0.022 Uiso 1 1 d .
H6O H 0.2696(14) 0.1162(8) 0.6774(13) 0.022 Uiso 1 1 d D
H7O H 0.491(2) 0.1107(16) 0.2925(14) 0.022 Uiso 1 1 d .
H8O H 0.356(2) 0.1477(16) 0.2910(14) 0.022 Uiso 1 1 d .
H9O H 0.740(2) 0.1663(16) 0.0486(15) 0.022 Uiso 1 1 d .
H10O H 0.725(2) 0.1841(16) 0.1417(15) 0.022 Uiso 1 1 d .

loop_
_atom_site_aniso_label
_atom_site_aniso_U_11
_atom_site_aniso_U_22
_atom_site_aniso_U_33
_atom_site_aniso_U_23
_atom_site_aniso_U_13
_atom_site_aniso_U_12
C1 0.0166(6) 0.0161(6) 0.0176(7) 0.0010(5) -0.0040(5) -0.0033(5)
C2 0.0160(6) 0.0158(6) 0.0159(6) 0.0024(5) -0.0042(5) -0.0037(5)
C3 0.0168(6) 0.0159(6) 0.0150(6) 0.0009(5) -0.0042(5) -0.0038(5)
C4 0.0257(7) 0.0186(7) 0.0151(7) -0.0014(5) -0.0046(6) -0.0038(6)
C5 0.0304(8) 0.0238(7) 0.0121(6) 0.0039(5) -0.0055(6) -0.0053(6)
C6 0.0240(7) 0.0177(7) 0.0171(7) 0.0054(5) -0.0058(5) -0.0045(5)
C7 0.0183(6) 0.0151(6) 0.0176(7) 0.0001(5) -0.0065(5) -0.0035(5)
C8 0.0176(6) 0.0151(6) 0.0179(7) -0.0003(5) -0.0026(5) -0.0030(5)
C9 0.0245(8) 0.0328(8) 0.0255(8) 0.0046(6) -0.0035(6) -0.0142(7)
C10 0.0229(8) 0.0402(10) 0.0366(9) -0.0002(7) -0.0076(7) -0.0163(7)
C11 0.0212(7) 0.0335(9) 0.0274(8) -0.0045(7) -0.0102(6) -0.0049(6)
C12 0.0216(7) 0.0259(7) 0.0173(7) -0.0010(6) -0.0054(6) -0.0034(6)
C13 0.0182(6) 0.0128(6) 0.0149(6) 0.0010(5) -0.0025(5) -0.0020(5)
C14 0.0214(7) 0.0181(7) 0.0186(7) 0.0004(5) -0.0070(5) -0.0043(5)
C15 0.0289(8) 0.0197(7) 0.0162(7) -0.0011(5) -0.0096(6) -0.0004(6)
C16 0.0309(8) 0.0182(7) 0.0126(6) 0.0024(5) -0.0035(6) 0.0021(6)
C17 0.0223(7) 0.0172(7) 0.0183(7) 0.0027(5) -0.0007(6) -0.0024(5)
C18 0.0173(6) 0.0200(7) 0.0188(7) 0.0011(5) -0.0047(5) -0.0040(5)
C19 0.0154(6) 0.0146(6) 0.0141(6) -0.0014(5) -0.0042(5) -0.0004(5)
C20 0.0162(6) 0.0129(6) 0.0169(6) 0.0010(5) -0.0058(5) -0.0010(5)
C21 0.0168(6) 0.0167(6) 0.0195(7) 0.0037(5) -0.0040(5) -0.0026(5)
C22 0.0200(7) 0.0184(7) 0.0139(6) 0.0030(5) -0.0021(5) -0.0002(5)
C23 0.0179(6) 0.0175(7) 0.0150(6) -0.0012(5) -0.0056(5) 0.0000(5)
C24 0.0193(6) 0.0149(6) 0.0192(7) 0.0014(5) -0.0088(5) -0.0013(5)
C25 0.0218(7) 0.0165(6) 0.0154(7) 0.0024(5) -0.0059(5) -0.0030(5)
C26 0.0179(6) 0.0154(6) 0.0147(6) 0.0008(5) -0.0033(5) -0.0033(5)
C27 0.0147(6) 0.0161(6) 0.0154(6) 0.0015(5) -0.0032(5) -0.0039(5)
C28 0.0220(7) 0.0175(7) 0.0162(7) 0.0039(5) -0.0028(5) -0.0039(5)
C29 0.0286(8) 0.0223(7) 0.0130(7) 0.0023(5) -0.0028(6) -0.0047(6)
C30 0.0257(7) 0.0184(7) 0.0151(7) -0.0011(5) -0.0019(6) -0.0036(6)
C31 0.0137(6) 0.0165(6) 0.0160(6) -0.0002(5) -0.0024(5) -0.0040(5)
N1 0.0159(5) 0.0151(5) 0.0122(5) 0.0015(4) -0.0026(4) -0.0037(4)
N2 0.0168(5) 0.0162(5) 0.0146(5) -0.0010(4) -0.0031(4) -0.0028(4)
N3 0.0188(6) 0.0150(5) 0.0126(5) 0.0009(4) -0.0036(4) -0.0033(4)
N4 0.0145(5) 0.0128(5) 0.0127(5) 0.0005(4) -0.0036(4) -0.0011(4)
N5 0.0160(5) 0.0150(5) 0.0128(5) 0.0011(4) -0.0030(4) -0.0034(4)
O1 0.0362(6) 0.0130(5) 0.0183(5) 0.0015(4) -0.0066(5) -0.0030(4)
O2 0.0278(5) 0.0161(5) 0.0147(5) 0.0018(4) -0.0029(4) -0.0045(4)
O3 0.0284(5) 0.0169(5) 0.0145(5) 0.0025(4) -0.0047(4) -0.0047(4)
O4 0.0334(6) 0.0139(5) 0.0178(5) -0.0004(4) -0.0047(4) -0.0029(4)
O5 0.0307(6) 0.0487(7) 0.0217(6) 0.0023(5) -0.0117(5) -0.0217(6)
O6 0.0180(5) 0.0332(6) 0.0165(5) 0.0019(4) -0.0040(4) -0.0082(4)
O7 0.0245(5) 0.0268(5) 0.0169(5) 0.0035(4) -0.0098(4) -0.0074(4)
O8 0.0266(6) 0.0292(6) 0.0314(6) 0.0093(5) -0.0163(5) -0.0146(5)
O9 0.0401(6) 0.0150(5) 0.0192(5) -0.0020(4) -0.0068(5) 0.0009(4)
O10 0.0308(6) 0.0177(5) 0.0134(5) 0.0019(4) -0.0051(4) -0.0003(4)
O11 0.0231(5) 0.0182(5) 0.0150(5) 0.0006(4) -0.0024(4) -0.0039(4)
O12 0.0222(5) 0.0142(5) 0.0208(5) 0.0013(4) -0.0016(4) -0.0031(4)
O1W 0.0165(5) 0.0193(5) 0.0233(5) -0.0062(4) -0.0023(4) -0.0035(4)
O2W 0.0304(6) 0.0228(5) 0.0215(5) -0.0006(4) -0.0100(5) -0.0070(5)
O3W 0.0162(5) 0.0214(5) 0.0192(5) 0.0012(4) -0.0048(4) -0.0030(4)
O4W 0.0520(8) 0.0162(5) 0.0162(5) 0.0002(4) -0.0134(5) 0.0000(5)
Cu1 0.01565(9) 0.01622(9) 0.01054(9) 0.00150(6) -0.00264(6) -0.00469(6)
Cu2 0.01828(9) 0.01496(9) 0.01035(9) 0.00093(6) -0.00342(6) -0.00218(6)

loop_
_atom_type_symbol
_atom_type_description
_atom_type_scat_dispersion_real
_atom_type_scat_dispersion_imag
_atom_type_scat_source
C C 0.0033 0.0016 'International Tables Vol C Tables 4.2.6.8 and 6.1.1.4'
H H 0.0000 0.0000 'International Tables Vol C Tables 4.2.6.8 and 6.1.1.4'
N N 0.0061 0.0033 'International Tables Vol C Tables 4.2.6.8 and 6.1.1.4'
O O 0.0106 0.0060 'International Tables Vol C Tables 4.2.6.8 and 6.1.1.4'
Cu Cu 0.3201 1.2651 'International Tables Vol C Tables 4.2.6.8 and 6.1.1.4'

loop_
_geom_angle_atom_site_label_1
_geom_angle_atom_site_label_2
_geom_angle_atom_site_label_3
_geom_angle
O2 C1 O1 126.58(14)
O2 C1 C2 118.74(12)
O1 C1 C2 114.64(12)
N1 C2 C6 122.50(13)
N1 C2 C1 114.71(12)
C6 C2 C1 122.75(13)
N1 C3 C4 122.16(13)
N1 C3 C7 115.06(12)
C4 C3 C7 122.76(13)
C3 C4 C5 118.88(14)
C3 C4 H4 120.6
C5 C4 H4 120.6
C6 C5 C4 118.89(13)
C6 C5 H5 120.6
C4 C5 H5 120.6
C2 C6 C5 118.69(13)
C2 C6 H6 120.7
C5 C6 H6 120.7
O3 C7 O4 126.25(13)
O3 C7 C3 120.52(13)
O4 C7 C3 113.22(12)
N2 C8 C9 121.45(14)
N2 C8 C13 114.52(12)
C9 C8 C13 123.99(13)
C8 C9 C10 118.99(15)
C8 C9 H9 120.5
C10 C9 H9 120.5
C11 C10 C9 119.21(15)
C11 C10 H10 120.4
C9 C10 H10 120.4
C10 C11 C12 118.87(15)
C10 C11 H11 120.6
C12 C11 H11 120.6
N2 C12 C11 122.13(14)
N2 C12 H12 118.9
C11 C12 H12 118.9
N3 C13 C17 121.61(13)
N3 C13 C8 114.03(12)
C17 C13 C8 124.28(13)
N3 C14 C15 122.07(14)
N3 C14 H14 119.0
C15 C14 H14 119.0
C16 C15 C14 118.99(14)
C16 C15 H15 120.5
C14 C15 H15 120.5
C15 C16 C17 118.99(14)
C15 C16 H16 120.5
C17 C16 H16 120.5
C13 C17 C16 119.18(14)
C13 C17 H17 120.4
C16 C17 H17 120.4
O5 C18 O6 126.00(14)
O5 C18 C19 118.81(13)
O6 C18 C19 115.18(12)
N4 C19 C23 121.69(13)
N4 C19 C18 114.96(12)
C23 C19 C18 123.31(13)
N4 C20 C21 121.58(13)
N4 C20 C24 115.66(12)
C21 C20 C24 122.73(13)
C20 C21 C22 118.97(13)
C20 C21 H21 120.5
C22 C21 H21 120.5
C21 C22 C23 119.00(13)
C21 C22 H22 120.5
C23 C22 H22 120.5
C19 C23 C22 118.92(13)
C19 C23 H23 120.5
C22 C23 H23 120.5
O7 C24 O8 127.39(13)
O7 C24 C20 116.65(12)
O8 C24 C20 115.96(13)
O9 C25 O10 126.16(13)
O9 C25 C26 119.30(13)
O10 C25 C26 114.54(12)
N5 C26 C30 120.01(13)
N5 C26 C25 112.38(12)
C30 C26 C25 127.59(13)
N5 C27 C28 120.80(13)
N5 C27 C31 112.50(12)
C28 C27 C31 126.66(13)
C27 C28 C29 117.87(13)
C27 C28 H28 121.1
C29 C28 H28 121.1
C28 C29 C30 120.15(13)
C28 C29 H29 119.9
C30 C29 H29 119.9
C26 C30 C29 118.54(13)
C26 C30 H30 120.7
C29 C30 H30 120.7
O12 C31 O11 126.93(13)
O12 C31 C27 117.86(12)
O11 C31 C27 115.21(12)
C2 N1 C3 118.83(12)
C2 N1 Cu1 117.97(9)
C3 N1 Cu1 123.12(9)
C12 N2 C8 119.14(13)
C12 N2 Cu1 127.31(10)
C8 N2 Cu1 112.44(9)
C14 N3 C13 119.15(12)
C14 N3 Cu1 126.07(10)
C13 N3 Cu1 114.78(9)
C19 N4 C20 119.83(12)
C19 N4 Cu2 120.52(9)
C20 N4 Cu2 119.57(9)
C27 N5 C26 122.60(12)
C27 N5 Cu2 119.14(9)
C26 N5 Cu2 117.63(9)
C1 O1 H1O 107.2(13)
C1 O2 Cu1 111.55(9)
C7 O4 H2O 110.8(13)
C18 O6 Cu2 112.49(9)
C24 O7 Cu2 110.42(9)
C25 O10 Cu2 114.45(9)
C31 O11 Cu2 113.67(9)
Cu1 O1W H3O 121.6(14)
Cu1 O1W H4O 114.7(13)
H3O O1W H4O 113.2(19)
H5O O2W H6O 103.9(18)
H7O O3W H8O 113.8(19)
H9O O4W H10O 116(2)
O1W Cu1 N3 90.15(5)
O1W Cu1 N2 162.79(5)
N3 Cu1 N2 80.91(5)
O1W Cu1 N1 92.23(5)
N3 Cu1 N1 177.12(5)
N2 Cu1 N1 97.19(5)
O1W Cu1 O2 95.70(4)
N3 Cu1 O2 101.35(4)
N2 Cu1 O2 100.45(4)
N1 Cu1 O2 76.80(4)
N5 Cu2 N4 170.88(5)
N5 Cu2 O10 80.30(5)
N4 Cu2 O10 97.62(4)
N5 Cu2 O11 79.18(4)
N4 Cu2 O11 103.18(4)
O10 Cu2 O11 159.20(4)
N5 Cu2 O6 112.91(4)
N4 Cu2 O6 76.08(4)
O10 Cu2 O6 95.98(4)
O11 Cu2 O6 88.92(4)
N5 Cu2 O7 94.92(4)
N4 Cu2 O7 76.15(4)
O10 Cu2 O7 90.08(4)
O11 Cu2 O7 94.99(4)
O6 Cu2 O7 152.12(4)

loop_
_geom_bond_atom_site_label_1
_geom_bond_atom_site_label_2
_geom_bond_distance
C1 O2 1.2366(18)
C1 O1 1.2718(17)
C1 C2 1.5133(19)
C2 N1 1.3392(18)
C2 C6 1.3863(19)
C3 N1 1.3406(18)
C3 C4 1.387(2)
C3 C7 1.5073(19)
C4 C5 1.391(2)
C4 H4 0.9500
C5 C6 1.387(2)
C5 H5 0.9500
C6 H6 0.9500
C7 O3 1.2196(18)
C7 O4 1.2980(17)
C8 N2 1.3502(18)
C8 C9 1.387(2)
C8 C13 1.483(2)
C9 C10 1.389(2)
C9 H9 0.9500
C10 C11 1.379(2)
C10 H10 0.9500
C11 C12 1.387(2)
C11 H11 0.9500
C12 N2 1.3380(19)
C12 H12 0.9500
C13 N3 1.3526(18)
C13 C17 1.381(2)
C14 N3 1.3420(18)
C14 C15 1.385(2)
C14 H14 0.9500
C15 C16 1.384(2)
C15 H15 0.9500
C16 C17 1.392(2)
C16 H16 0.9500
C17 H17 0.9500
C18 O5 1.2379(18)
C18 O6 1.2681(18)
C18 C19 1.5235(19)
C19 N4 1.3411(17)
C19 C23 1.384(2)
C20 N4 1.3441(18)
C20 C21 1.3852(19)
C20 C24 1.5211(19)
C21 C22 1.391(2)
C21 H21 0.9500
C22 C23 1.393(2)
C22 H22 0.9500
C23 H23 0.9500
C24 O7 1.2505(18)
C24 O8 1.2554(18)
C25 O9 1.2393(18)
C25 O10 1.2730(17)
C25 C26 1.5244(19)
C26 N5 1.3356(18)
C26 C30 1.387(2)
C27 N5 1.3309(18)
C27 C28 1.3885(19)
C27 C31 1.5212(19)
C28 C29 1.396(2)
C28 H28 0.9500
C29 C30 1.398(2)
C29 H29 0.9500
C30 H30 0.9500
C31 O12 1.2466(17)
C31 O11 1.2655(17)
N1 Cu1 2.0262(12)
N2 Cu1 2.0228(12)
N3 Cu1 1.9869(12)
N4 Cu2 1.9761(12)
N5 Cu2 1.9185(12)
O1 H1O 0.840(12)
O2 Cu1 2.2643(10)
O4 H2O 0.832(19)
O6 Cu2 2.2821(10)
O7 Cu2 2.3272(11)
O10 Cu2 2.0541(10)
O11 Cu2 2.1120(10)
O1W Cu1 1.9738(11)
O1W H3O 0.77(2)
O1W H4O 0.81(2)
O2W H5O 0.78(2)
O2W H6O 0.840(12)
O3W H7O 0.79(2)
O3W H8O 0.78(2)
O4W H9O 0.76(2)
O4W H10O 0.77(2)

loop_
_geom_hbond_atom_site_label_D
_geom_hbond_atom_site_label_H
_geom_hbond_atom_site_label_A
_geom_hbond_distance_DH
_geom_hbond_distance_HA
_geom_hbond_distance_DA
_geom_hbond_angle_DHA
_geom_hbond_site_symmetry_A
O1 H1O O3W 0.840(12) 1.614(13) 2.4376(15) 166.3(19) 2_656
O4 H2O O4W 0.832(19) 1.626(19) 2.4515(16) 172(2) 2_666
O1W H3O O12 0.77(2) 1.88(2) 2.6524(15) 179(2) 2_666
O1W H4O O2W 0.81(2) 1.84(2) 2.6393(16) 166.5(19) .
O2W H5O O5 0.78(2) 1.93(2) 2.6987(16) 171.9(19) 1_455
O2W H6O O8 0.840(11) 2.118(7) 2.9201(17) 159.6(17) 2_656
O3W H7O O8 0.79(2) 1.79(2) 2.5697(16) 174(2) .
O3W H8O O6 0.78(2) 1.82(2) 2.5938(15) 172(2) 1_455
O4W H9O O9 0.76(2) 1.89(2) 2.6309(16) 163(2) 2_755
O4W H10O O7 0.77(2) 1.94(2) 2.7064(16) 173(2) .

loop_
_geom_torsion_atom_site_label_1
_geom_torsion_atom_site_label_2
_geom_torsion_atom_site_label_3
_geom_torsion_atom_site_label_4
_geom_torsion
O2 C1 C2 N1 -2.86(19)
O1 C1 C2 N1 179.36(12)
O2 C1 C2 C6 174.92(14)
O1 C1 C2 C6 -2.9(2)
N1 C3 C4 C5 1.4(2)
C7 C3 C4 C5 -177.08(13)
C3 C4 C5 C6 -1.6(2)
N1 C2 C6 C5 1.8(2)
C1 C2 C6 C5 -175.78(14)
C4 C5 C6 C2 0.1(2)
N1 C3 C7 O3 -4.8(2)
C4 C3 C7 O3 173.80(14)
N1 C3 C7 O4 175.96(12)
C4 C3 C7 O4 -5.4(2)
N2 C8 C9 C10 2.8(2)
C13 C8 C9 C10 -174.72(15)
C8 C9 C10 C11 1.3(3)
C9 C10 C11 C12 -3.0(3)
C10 C11 C12 N2 0.7(2)
N2 C8 C13 N3 9.43(18)
C9 C8 C13 N3 -172.88(14)
N2 C8 C13 C17 -167.25(13)
C9 C8 C13 C17 10.4(2)
N3 C14 C15 C16 -0.4(2)
C14 C15 C16 C17 0.8(2)
N3 C13 C17 C16 -0.9(2)
C8 C13 C17 C16 175.57(13)
C15 C16 C17 C13 -0.2(2)
O5 C18 C19 N4 173.20(13)
O6 C18 C19 N4 -7.84(18)
O5 C18 C19 C23 -8.9(2)
O6 C18 C19 C23 170.10(13)
N4 C20 C21 C22 0.2(2)
C24 C20 C21 C22 -177.95(12)
C20 C21 C22 C23 0.6(2)
N4 C19 C23 C22 0.8(2)
C18 C19 C23 C22 -177.01(13)
C21 C22 C23 C19 -1.1(2)
N4 C20 C24 O7 -5.75(18)
C21 C20 C24 O7 172.49(13)
N4 C20 C24 O8 175.06(12)
C21 C20 C24 O8 -6.7(2)
O9 C25 C26 N5 -177.18(13)
O10 C25 C26 N5 2.83(18)
O9 C25 C26 C30 4.3(2)
O10 C25 C26 C30 -175.68(14)
N5 C27 C28 C29 2.0(2)
C31 C27 C28 C29 -175.48(13)
C27 C28 C29 C30 -1.8(2)
N5 C26 C30 C29 0.6(2)
C25 C26 C30 C29 178.98(14)
C28 C29 C30 C26 0.5(2)
N5 C27 C31 O12 175.65(12)
C28 C27 C31 O12 -6.7(2)
N5 C27 C31 O11 -4.81(17)
C28 C27 C31 O11 172.83(13)
C6 C2 N1 C3 -2.1(2)
C1 C2 N1 C3 175.70(12)
C6 C2 N1 Cu1 -179.13(11)
C1 C2 N1 Cu1 -1.35(15)
C4 C3 N1 C2 0.4(2)
C7 C3 N1 C2 179.04(12)
C4 C3 N1 Cu1 177.31(11)
C7 C3 N1 Cu1 -4.08(17)
C11 C12 N2 C8 3.4(2)
C11 C12 N2 Cu1 -163.53(12)
C9 C8 N2 C12 -5.2(2)
C13 C8 N2 C12 172.57(13)
C9 C8 N2 Cu1 163.61(12)
C13 C8 N2 Cu1 -18.64(15)
C15 C14 N3 C13 -0.6(2)
C15 C14 N3 Cu1 178.98(11)
C17 C13 N3 C14 1.3(2)
C8 C13 N3 C14 -175.51(12)
C17 C13 N3 Cu1 -178.37(11)
C8 C13 N3 Cu1 4.85(15)
C23 C19 N4 C20 0.0(2)
C18 C19 N4 C20 177.96(11)
C23 C19 N4 Cu2 -176.78(10)
C18 C19 N4 Cu2 1.19(16)
C21 C20 N4 C19 -0.5(2)
C24 C20 N4 C19 177.78(12)
C21 C20 N4 Cu2 176.31(10)
C24 C20 N4 Cu2 -5.43(15)
C28 C27 N5 C26 -0.9(2)
C31 C27 N5 C26 176.89(12)
C28 C27 N5 Cu2 -171.59(10)
C31 C27 N5 Cu2 6.21(15)
C30 C26 N5 C27 -0.4(2)
C25 C26 N5 C27 -179.05(12)
C30 C26 N5 Cu2 170.41(11)
C25 C26 N5 Cu2 -8.23(15)
O1 C1 O2 Cu1 -177.53(12)
C2 C1 O2 Cu1 4.98(16)
O5 C18 O6 Cu2 -171.49(13)
C19 C18 O6 Cu2 9.63(15)
O8 C24 O7 Cu2 -169.14(13)
C20 C24 O7 Cu2 11.79(15)
O9 C25 O10 Cu2 -176.62(13)
C26 C25 O10 Cu2 3.37(16)
O12 C31 O11 Cu2 -179.08(11)
C27 C31 O11 Cu2 1.44(14)
C14 N3 Cu1 O1W -25.94(12)
C13 N3 Cu1 O1W 153.67(10)
C14 N3 Cu1 N2 168.83(12)
C13 N3 Cu1 N2 -11.56(10)
C14 N3 Cu1 O2 69.91(12)
C13 N3 Cu1 O2 -110.48(10)
C12 N2 Cu1 O1W 124.78(17)
C8 N2 Cu1 O1W -42.9(2)
C12 N2 Cu1 N3 -175.70(13)
C8 N2 Cu1 N3 16.62(9)
C12 N2 Cu1 N1 2.11(13)
C8 N2 Cu1 N1 -165.58(9)
C12 N2 Cu1 O2 -75.73(13)
C8 N2 Cu1 O2 116.59(9)
C2 N1 Cu1 O1W 98.19(10)
C3 N1 Cu1 O1W -78.72(11)
C2 N1 Cu1 N2 -96.25(10)
C3 N1 Cu1 N2 86.84(11)
C2 N1 Cu1 O2 2.85(10)
C3 N1 Cu1 O2 -174.06(12)
C1 O2 Cu1 O1W -95.26(10)
C1 O2 Cu1 N3 173.43(10)
C1 O2 Cu1 N2 90.72(10)
C1 O2 Cu1 N1 -4.31(10)
C27 N5 Cu2 O10 179.04(11)
C26 N5 Cu2 O10 7.90(10)
C27 N5 Cu2 O11 -4.35(10)
C26 N5 Cu2 O11 -175.50(11)
C27 N5 Cu2 O6 -88.52(11)
C26 N5 Cu2 O6 100.33(10)
C27 N5 Cu2 O7 89.80(10)
C26 N5 Cu2 O7 -81.34(10)
C19 N4 Cu2 O10 97.09(11)
C20 N4 Cu2 O10 -79.68(10)
C19 N4 Cu2 O11 -82.75(11)
C20 N4 Cu2 O11 100.48(10)
C19 N4 Cu2 O6 2.78(10)
C20 N4 Cu2 O6 -173.99(11)
C19 N4 Cu2 O7 -174.71(11)
C20 N4 Cu2 O7 8.52(10)
C25 O10 Cu2 N5 -6.06(10)
C25 O10 Cu2 N4 164.96(10)
C25 O10 Cu2 O11 -15.49(19)
C25 O10 Cu2 O6 -118.34(10)
C25 O10 Cu2 O7 88.92(11)
C31 O11 Cu2 N5 1.34(9)
C31 O11 Cu2 N4 -169.65(9)
C31 O11 Cu2 O10 10.80(18)
C31 O11 Cu2 O6 114.92(10)
C31 O11 Cu2 O7 -92.73(10)
C18 O6 Cu2 N5 174.50(10)
C18 O6 Cu2 N4 -7.14(10)
C18 O6 Cu2 O10 -103.54(10)
C18 O6 Cu2 O11 96.72(10)
C18 O6 Cu2 O7 -1.93(15)
C24 O7 Cu2 N5 166.80(10)
C24 O7 Cu2 N4 -11.29(9)
C24 O7 Cu2 O10 86.53(10)
C24 O7 Cu2 O11 -113.66(10)
C24 O7 Cu2 O6 -16.50(15)
